data_4343518
loop_
_publ_author_name
'Zhang, He'
'Yu, Kai'
'Lv, Jing-Hua'
'Gong, Li-Hong'
'Wang, Chun-Mei'
'Wang, Chun-Xiao'
'Sun, Di'
'Zhou, Bai-Bin'

_publ_section_title
;
 Organic-Inorganic Hybrid Materials Based on Basket-like
 {Ca&#x2282;P6Mo18O73} Cages.
;
_journal_issue 14
_journal_name_full 'Inorganic chemistry'
_journal_page_first 6744
_journal_page_last 6757
_journal_paper_doi 10.1021/acs.inorgchem.5b00508
_journal_volume 54
_journal_year 2015
_chemical_formula_moiety 'C10 H30 Ca Fe Mo18 N6 O78 P6'
_chemical_formula_sum 'C10 H30 Ca Fe Mo18 N6 O78 P6'
_chemical_formula_weight 3491.07
_chemical_name_systematic
; 
 ? 
;
_space_group_IT_number 62
_symmetry_cell_setting orthorhombic
_symmetry_space_group_name_Hall '-P 2ac 2n'
_symmetry_space_group_name_H-M 'P n m a'
_atom_sites_solution_hydrogens geom
_atom_sites_solution_primary direct
_atom_sites_solution_secondary difmap
_audit_creation_method SHELXL-97
_cell_angle_alpha 90.00
_cell_angle_beta 90.00
_cell_angle_gamma 90.00
_cell_formula_units_Z 4
_cell_length_a 32.334(3)
_cell_length_b 21.7718(17)
_cell_length_c 12.1888(10)
_cell_measurement_reflns_used 5181
_cell_measurement_temperature 298(2)
_cell_measurement_theta_max 27.32
_cell_measurement_theta_min 2.52
_cell_volume 8580.5(13)
_computing_cell_refinement 'Bruker SMART'
_computing_data_collection 'Bruker SMART'
_computing_data_reduction 'Bruker SAINT'
_computing_molecular_graphics 'Bruker SHELXTL'
_computing_publication_material 'Bruker SHELXTL'
_computing_structure_refinement 'SHELXL-97 (Sheldrick, 1997)'
_computing_structure_solution 'SHELXS-97 (Sheldrick, 1990)'
_diffrn_ambient_temperature 298(2)
_diffrn_measured_fraction_theta_full 0.993
_diffrn_measured_fraction_theta_max 0.993
_diffrn_measurement_device_type 'CCD area detector'
_diffrn_measurement_method 'phi and omega scans'
_diffrn_radiation_monochromator graphite
_diffrn_radiation_source 'fine-focus sealed tube'
_diffrn_radiation_type MoK\a
_diffrn_radiation_wavelength 0.71073
_diffrn_reflns_av_R_equivalents 0.0824
_diffrn_reflns_av_sigmaI/netI 0.0726
_diffrn_reflns_limit_h_max 40
_diffrn_reflns_limit_h_min -38
_diffrn_reflns_limit_k_max 28
_diffrn_reflns_limit_k_min -21
_diffrn_reflns_limit_l_max 9
_diffrn_reflns_limit_l_min -15
_diffrn_reflns_number 47690
_diffrn_reflns_theta_full 27.45
_diffrn_reflns_theta_max 27.45
_diffrn_reflns_theta_min 1.26
_exptl_absorpt_coefficient_mu 2.985
_exptl_absorpt_correction_T_max 0.4089
_exptl_absorpt_correction_T_min 0.3123
_exptl_absorpt_correction_type multi-scan
_exptl_crystal_colour blue
_exptl_crystal_density_diffrn 2.703
_exptl_crystal_density_method 'not measured'
_exptl_crystal_description block
_exptl_crystal_F_000 6592.0
_exptl_crystal_size_max 0.22
_exptl_crystal_size_mid 0.20
_exptl_crystal_size_min 0.18
_platon_squeeze_details ' ? '
_refine_diff_density_max 2.383
_refine_diff_density_min -2.454
_refine_diff_density_rms 0.269
_refine_ls_extinction_method none
_refine_ls_goodness_of_fit_ref 1.091
_refine_ls_hydrogen_treatment constr
_refine_ls_matrix_type full
_refine_ls_number_parameters 562
_refine_ls_number_reflns 9987
_refine_ls_number_restraints 18
_refine_ls_restrained_S_all 1.092
_refine_ls_R_factor_all 0.0718
_refine_ls_R_factor_gt 0.0633
_refine_ls_shift/su_max 0.001
_refine_ls_shift/su_mean 0.000
_refine_ls_structure_factor_coef Fsqd
_refine_ls_weighting_details 'calc w=1/[\s^2^(Fo^2^)+(0.1117P)^2^+270.6426P] where P=(Fo^2^+2Fc^2^)/3'
_refine_ls_weighting_scheme calc
_refine_ls_wR_factor_gt 0.0920
_refine_ls_wR_factor_ref 0.1024
_reflns_number_gt 6391
_reflns_number_total 9987
_reflns_threshold_expression >2sigma(I)
_cod_data_source_file ic5b00508_si_002.cif
_cod_data_source_block 111
_cod_depositor_comments
;
The following automatic conversions were performed:

'_symmetry_cell_setting' value 'Orthorhombic' changed to
'orthorhombic' according to
/usr/data/users/saulius/crontab/automatic-downloads/rss-feeds/ACS/lib/dictionaries/cif_core.dic
dictionary named 'cif_core.dic' version 2.4.2 from 2011-04-26.

Automatic conversion script
Id: cif_fix_values 3271 2015-04-21 07:52:19Z andrius 

 Adding full bibliography for 4343517--4343520.cif.
;
_cod_original_cell_volume 8580.5(12)
_cod_original_sg_symbol_H-M Pnma
_cod_database_code 4343518

loop_
_symmetry_equiv_pos_as_xyz
'x, y, z'
'-x+1/2, -y, z+1/2'
'-x, y+1/2, -z'
'x+1/2, -y+1/2, -z+1/2'
'-x, -y, -z'
'x-1/2, y, -z-1/2'
'x, -y-1/2, z'
'-x-1/2, y-1/2, z-1/2'

loop_
_atom_site_label
_atom_site_type_symbol
_atom_site_fract_x
_atom_site_fract_y
_atom_site_fract_z
_atom_site_U_iso_or_equiv
_atom_site_adp_type
_atom_site_occupancy
_atom_site_symmetry_multiplicity
_atom_site_calc_flag
_atom_site_refinement_flags
O42 O 0.2843(11) 0.6587(15) 0.742(4) 0.105(14) Uani 0.50 1 d P
H42A H 0.3049 0.6348 0.7484 0.126 Uiso 0.50 1 d PR
H42B H 0.2834 0.6918 0.7796 0.126 Uiso 0.50 1 d PR
Fe1 Fe 0.2402(2) 0.6383(3) 0.6477(5) 0.0452(11) Uani 0.50 1 d P
Mo1 Mo 0.17476(4) 0.66468(5) -0.08960(9) 0.0206(3) Uani 1 1 d .
Mo2 Mo 0.12169(4) 0.51721(5) 0.31487(10) 0.0230(3) Uani 1 1 d .
Mo3 Mo 0.16936(4) 0.51830(5) 0.05686(10) 0.0214(3) Uani 1 1 d .
Mo4 Mo 0.06100(4) 0.66422(6) -0.08339(11) 0.0280(3) Uani 1 1 d .
Mo5 Mo 0.06525(4) 0.52350(5) 0.07791(11) 0.0266(3) Uani 1 1 d .
Mo6 Mo 0.08192(4) 0.66505(5) 0.41135(10) 0.0252(3) Uani 1 1 d .
Mo7 Mo 0.01467(4) 0.66407(5) 0.16835(12) 0.0283(3) Uani 1 1 d .
Mo8 Mo 0.22589(4) 0.51398(5) 0.28958(11) 0.0250(3) Uani 1 1 d .
Mo9 Mo 0.27629(4) 0.66489(5) 0.35361(11) 0.0273(3) Uani 1 1 d .
P1 P 0.1212(2) 0.6552(2) 0.1519(5) 0.0452(11) Uani 1 1 d .
Ca1 Ca 0.18980(13) 0.7500 0.2385(3) 0.0222(8) Uani 1 2 d S
P2 P 0.24358(11) 0.62770(15) 0.0976(3) 0.0216(7) Uani 1 1 d .
P3 P 0.17971(12) 0.62839(16) 0.4402(3) 0.0241(8) Uani 1 1 d .
O1 O 0.2685(4) 0.7500 0.3409(12) 0.031(3) Uani 1 2 d S
O2 O 0.1796(4) 0.7500 -0.0914(11) 0.026(3) Uani 1 2 d S
O3 O 0.0851(5) 0.7500 0.4227(11) 0.028(3) Uani 1 2 d S
O4 O 0.1202(3) 0.4824(4) 0.0335(8) 0.028(2) Uani 1 1 d .
O5 O 0.1245(3) 0.6788(4) 0.2677(8) 0.024(2) Uani 1 1 d .
O6 O 0.1711(3) 0.4915(4) 0.2198(8) 0.022(2) Uani 1 1 d .
O7 O 0.1577(3) 0.6792(4) 0.0863(7) 0.0208(19) Uani 1 1 d .
O8 O 0.0129(4) 0.7500 0.1596(13) 0.031(3) Uani 1 2 d S
O9 O 0.2302(3) 0.6548(4) -0.0116(8) 0.024(2) Uani 1 1 d .
O10 O 0.0853(3) 0.4827(4) 0.2219(9) 0.029(2) Uani 1 1 d .
O11 O 0.0400(3) 0.6679(4) 0.3056(9) 0.029(2) Uani 1 1 d .
O12 O 0.2877(3) 0.6005(5) 0.0830(8) 0.029(2) Uani 1 1 d .
O13 O 0.1182(3) 0.6674(4) -0.1155(8) 0.025(2) Uani 1 1 d .
O14 O 0.0576(4) 0.7500 -0.0826(12) 0.029(3) Uani 1 2 d S
O15 O 0.0803(3) 0.6738(4) 0.0978(8) 0.024(2) Uani 1 1 d .
O16 O 0.1264(4) 0.4648(5) 0.4134(9) 0.036(3) Uani 1 1 d .
O17 O 0.1223(3) 0.5821(4) 0.1523(8) 0.022(2) Uani 1 1 d .
O18 O 0.0326(3) 0.5739(4) 0.1567(9) 0.029(2) Uani 1 1 d .
O19 O 0.1681(3) 0.5755(4) -0.0477(8) 0.024(2) Uani 1 1 d .
O20 O 0.2202(4) 0.4720(5) 0.4067(9) 0.037(3) Uani 1 1 d .
O21 O 0.1727(3) 0.5746(4) 0.3594(8) 0.022(2) Uani 1 1 d .
O22 O 0.2056(3) 0.6764(4) 0.3856(7) 0.025(2) Uani 1 1 d .
O23 O 0.2569(4) 0.4698(5) 0.2133(10) 0.040(3) Uani 1 1 d .
O24 O 0.0353(3) 0.4643(5) 0.0379(10) 0.038(3) Uani 1 1 d .
O25 O 0.2150(3) 0.5749(4) 0.1354(8) 0.024(2) Uani 1 1 d .
O26 O 0.0902(3) 0.5756(4) 0.3734(8) 0.027(2) Uani 1 1 d .
O27 O 0.0097(3) 0.6565(5) 0.0060(9) 0.033(2) Uani 1 1 d .
O29 O 0.2586(3) 0.5797(4) 0.3286(8) 0.028(2) Uani 1 1 d .
O30 O 0.1388(4) 0.6541(5) 0.4825(8) 0.033(2) Uani 1 1 d .
O31 O 0.1931(3) 0.6488(4) -0.2153(8) 0.030(2) Uani 1 1 d .
O32 O 0.2026(3) 0.6023(5) 0.5442(8) 0.031(2) Uani 1 1 d .
O33 O 0.2459(3) 0.6757(4) 0.1880(7) 0.022(2) Uani 1 1 d .
O34 O 0.0677(3) 0.5736(4) -0.0382(9) 0.031(2) Uani 1 1 d .
O35 O 0.2843(4) 0.6605(5) 0.4924(10) 0.051(3) Uani 1 1 d .
O36 O 0.3247(4) 0.6567(6) 0.3062(12) 0.049(3) Uani 1 1 d .
O37 O 0.2026(4) 0.4650(5) 0.0146(9) 0.037(3) Uani 1 1 d .
O38 O -0.0347(3) 0.6487(5) 0.2016(11) 0.042(3) Uani 1 1 d .
O39 O 0.0410(4) 0.6499(5) -0.2072(9) 0.038(3) Uani 1 1 d .
N1 N 0.0836(4) 0.5052(6) 0.7239(10) 0.030(3) Uani 1 1 d .
O40 O 0.0553(4) 0.6518(5) 0.5261(10) 0.042(3) Uani 1 1 d .
C3 C 0.1447(5) 0.5353(8) 0.6874(15) 0.041(3) Uani 1 1 d U
H3 H 0.1671 0.5585 0.6631 0.049 Uiso 1 1 calc R
C1 C 0.0373(5) 0.5026(9) 0.7401(14) 0.041(4) Uani 1 1 d .
H1A H 0.0296 0.4605 0.7567 0.050 Uiso 1 1 calc R
H1B H 0.0303 0.5274 0.8035 0.050 Uiso 1 1 calc R
C2 C 0.1098(5) 0.4602(7) 0.7594(16) 0.041(4) Uani 1 1 d .
H2 H 0.1023 0.4235 0.7928 0.049 Uiso 1 1 calc R
N3 N 0.1469(5) 0.4781(8) 0.7379(14) 0.055(3) Uani 1 1 d U
H3A H 0.1692 0.4581 0.7522 0.066 Uiso 1 1 calc R
N2 N 0.1065(5) 0.5508(8) 0.6801(14) 0.052(3) Uani 1 1 d U
H2A H 0.0972 0.5843 0.6522 0.063 Uiso 1 1 calc R
C5 C 0.0123(8) 0.5236(19) 0.647(2) 0.119(13) Uani 1 1 d .
H5A H -0.0164 0.5239 0.6697 0.143 Uiso 1 1 calc R
H5B H 0.0200 0.5658 0.6315 0.143 Uiso 1 1 calc R
C4 C 0.0146(9) 0.4902(17) 0.545(2) 0.107(11) Uani 1 1 d .
H4A H 0.0095 0.4472 0.5611 0.128 Uiso 1 1 calc R
H4B H 0.0427 0.4935 0.5178 0.128 Uiso 1 1 calc R
O2W O 0.2212(11) 0.7500 0.625(2) 0.125(12) Uani 1 2 d S
H2WA H 0.2010 0.7500 0.6691 0.150 Uiso 1 2 d SR
H2WB H 0.2459 0.7500 0.6482 0.150 Uiso 1 2 d SR
O1W O 0.1355(15) 0.7500 0.664(3) 0.17(2) Uani 1 2 d S
H1WA H 0.1130 0.7399 0.6949 0.210 Uiso 0.50 1 d PR
H1WB H 0.1545 0.7677 0.7003 0.210 Uiso 0.50 1 d PR
O3W O 0.6013(14) 0.3320(11) 0.456(3) 0.25(2) Uani 1 1 d .
H3WA H 0.6054 0.3331 0.5251 0.298 Uiso 1 1 d R
H3WB H 0.6187 0.3142 0.4147 0.298 Uiso 1 1 d R

loop_
_atom_site_aniso_label
_atom_site_aniso_U_11
_atom_site_aniso_U_22
_atom_site_aniso_U_33
_atom_site_aniso_U_23
_atom_site_aniso_U_13
_atom_site_aniso_U_12
O42 0.09(3) 0.06(2) 0.16(4) -0.01(2) 0.05(3) -0.05(2)
Fe1 0.059(3) 0.037(2) 0.040(2) 0.0006(18) 0.001(2) -0.002(2)
Mo1 0.0285(6) 0.0165(5) 0.0168(5) -0.0005(4) 0.0005(5) -0.0009(5)
Mo2 0.0289(7) 0.0143(5) 0.0259(6) 0.0021(5) 0.0043(5) -0.0017(5)
Mo3 0.0290(7) 0.0122(5) 0.0230(6) -0.0020(4) 0.0026(5) 0.0009(5)
Mo4 0.0297(7) 0.0223(6) 0.0319(7) 0.0008(5) -0.0111(6) -0.0047(5)
Mo5 0.0275(7) 0.0164(6) 0.0358(7) -0.0025(5) -0.0027(6) -0.0038(5)
Mo6 0.0332(7) 0.0162(6) 0.0263(6) 0.0009(5) 0.0104(5) -0.0007(5)
Mo7 0.0204(6) 0.0200(6) 0.0445(8) -0.0021(5) 0.0029(6) -0.0023(5)
Mo8 0.0295(7) 0.0160(6) 0.0295(6) 0.0034(5) -0.0025(5) 0.0038(5)
Mo9 0.0305(7) 0.0185(6) 0.0329(7) 0.0008(5) -0.0101(6) 0.0033(5)
P1 0.059(3) 0.037(2) 0.040(2) 0.0006(18) 0.001(2) -0.002(2)
Ca1 0.029(2) 0.0158(17) 0.0214(19) 0.000 -0.0018(17) 0.000
P2 0.0233(18) 0.0155(16) 0.0258(18) -0.0015(14) 0.0003(15) 0.0028(13)
P3 0.033(2) 0.0164(16) 0.0230(18) 0.0001(14) -0.0015(16) -0.0013(15)
O1 0.021(8) 0.034(8) 0.037(8) 0.000 -0.004(7) 0.000
O2 0.032(8) 0.026(7) 0.018(7) 0.000 -0.001(6) 0.000
O3 0.042(9) 0.015(6) 0.028(8) 0.000 0.010(7) 0.000
O4 0.038(6) 0.019(5) 0.027(5) -0.002(4) -0.002(5) -0.009(4)
O5 0.024(5) 0.015(4) 0.034(5) 0.001(4) 0.005(4) 0.002(4)
O6 0.030(5) 0.014(4) 0.023(5) 0.000(4) 0.002(4) 0.001(4)
O7 0.022(5) 0.025(5) 0.015(4) -0.007(4) -0.003(4) -0.004(4)
O8 0.025(8) 0.030(8) 0.039(9) 0.000 -0.005(7) 0.000
O9 0.026(5) 0.021(5) 0.024(5) 0.001(4) 0.005(4) 0.001(4)
O10 0.033(6) 0.018(5) 0.037(6) 0.002(4) 0.003(5) -0.007(4)
O11 0.032(6) 0.020(5) 0.037(6) -0.004(4) 0.006(5) 0.001(4)
O12 0.023(5) 0.032(5) 0.033(6) -0.003(4) -0.002(4) 0.006(4)
O13 0.032(6) 0.022(5) 0.022(5) 0.000(4) -0.006(4) -0.003(4)
O14 0.030(8) 0.026(7) 0.032(8) 0.000 -0.013(7) 0.000
O15 0.029(5) 0.015(4) 0.028(5) 0.002(4) 0.000(4) -0.006(4)
O16 0.047(7) 0.029(6) 0.031(6) 0.009(5) -0.005(5) 0.002(5)
O17 0.020(5) 0.022(5) 0.023(5) -0.001(4) 0.004(4) -0.003(4)
O18 0.026(6) 0.024(5) 0.037(6) 0.000(4) -0.001(5) -0.006(4)
O19 0.033(6) 0.015(4) 0.023(5) -0.008(4) -0.002(4) -0.001(4)
O20 0.041(7) 0.028(5) 0.041(6) 0.011(5) 0.003(5) 0.003(5)
O21 0.028(5) 0.012(4) 0.026(5) -0.003(4) 0.000(4) 0.003(4)
O22 0.040(6) 0.020(5) 0.014(4) 0.005(4) -0.002(4) -0.001(4)
O23 0.042(7) 0.037(6) 0.040(7) 0.004(5) 0.003(6) 0.016(5)
O24 0.035(6) 0.026(6) 0.054(7) -0.004(5) -0.011(6) 0.000(5)
O25 0.021(5) 0.020(5) 0.030(5) 0.000(4) -0.003(4) -0.005(4)
O26 0.025(5) 0.020(5) 0.036(6) 0.005(4) 0.000(5) 0.000(4)
O27 0.023(6) 0.027(5) 0.049(7) -0.003(5) -0.004(5) 0.003(4)
O29 0.039(6) 0.019(5) 0.026(5) 0.007(4) -0.007(5) 0.009(4)
O30 0.048(7) 0.029(5) 0.022(5) -0.002(4) 0.006(5) -0.003(5)
O31 0.045(6) 0.025(5) 0.020(5) -0.002(4) -0.001(5) 0.001(5)
O32 0.043(6) 0.030(5) 0.019(5) 0.007(4) -0.002(5) -0.004(5)
O33 0.032(6) 0.016(4) 0.019(5) -0.003(4) 0.002(4) 0.001(4)
O34 0.028(6) 0.023(5) 0.040(6) -0.005(5) -0.004(5) -0.003(4)
O35 0.073(9) 0.032(6) 0.049(7) 0.009(6) -0.023(7) 0.001(6)
O36 0.038(7) 0.038(7) 0.070(9) 0.000(6) -0.005(7) 0.005(5)
O37 0.046(7) 0.024(5) 0.039(6) -0.001(5) 0.012(5) 0.005(5)
O38 0.025(6) 0.031(6) 0.071(8) 0.004(6) 0.007(6) -0.005(5)
O39 0.042(7) 0.035(6) 0.038(6) -0.001(5) -0.009(5) -0.002(5)
N1 0.030(7) 0.027(6) 0.032(7) 0.003(5) 0.005(6) -0.012(5)
O40 0.055(8) 0.026(6) 0.046(7) -0.002(5) 0.027(6) -0.003(5)
C3 0.037(7) 0.037(7) 0.048(7) 0.000(6) 0.006(6) -0.014(6)
C1 0.027(9) 0.057(11) 0.040(9) -0.011(8) -0.006(7) -0.012(8)
C2 0.031(9) 0.022(8) 0.069(12) 0.012(8) -0.001(8) -0.002(6)
N3 0.050(7) 0.052(7) 0.062(8) -0.001(6) 0.000(6) -0.004(6)
N2 0.053(7) 0.044(7) 0.060(7) 0.004(6) 0.010(6) -0.010(6)
C5 0.049(17) 0.25(4) 0.060(17) 0.00(2) 0.004(14) -0.03(2)
C4 0.070(19) 0.17(3) 0.079(19) 0.01(2) -0.021(15) -0.01(2)
O2W 0.13(3) 0.16(3) 0.09(2) 0.000 0.02(2) 0.000
O1W 0.32(6) 0.08(2) 0.12(3) 0.000 -0.11(3) 0.000
O3W 0.50(7) 0.091(19) 0.15(3) -0.013(18) -0.09(4) 0.09(3)

loop_
_atom_type_symbol
_atom_type_description
_atom_type_scat_dispersion_real
_atom_type_scat_dispersion_imag
_atom_type_scat_source
C C 0.0033 0.0016 'International Tables Vol C Tables 4.2.6.8 and 6.1.1.4'
H H 0.0000 0.0000 'International Tables Vol C Tables 4.2.6.8 and 6.1.1.4'
N N 0.0061 0.0033 'International Tables Vol C Tables 4.2.6.8 and 6.1.1.4'
O O 0.0106 0.0060 'International Tables Vol C Tables 4.2.6.8 and 6.1.1.4'
P P 0.1023 0.0942 'International Tables Vol C Tables 4.2.6.8 and 6.1.1.4'
Ca Ca 0.2262 0.3064 'International Tables Vol C Tables 4.2.6.8 and 6.1.1.4'
Fe Fe 0.3463 0.8444 'International Tables Vol C Tables 4.2.6.8 and 6.1.1.4'
Mo Mo -1.6832 0.6857 'International Tables Vol C Tables 4.2.6.8 and 6.1.1.4'

loop_
_geom_angle_atom_site_label_1
_geom_angle_atom_site_label_2
_geom_angle_atom_site_label_3
_geom_angle
_geom_angle_site_symmetry_1
_geom_angle_site_symmetry_3
O42 Fe1 O32 167.6(13) . .
O42 Fe1 O31 91.8(12) . 1_556
O32 Fe1 O31 95.8(5) . 1_556
O31 Mo1 O13 101.5(5) . .
O31 Mo1 O2 99.5(5) . .
O13 Mo1 O2 92.8(5) . .
O31 Mo1 O19 94.0(4) . .
O13 Mo1 O19 88.2(4) . .
O2 Mo1 O19 165.9(5) . .
O31 Mo1 O9 95.3(5) . .
O13 Mo1 O9 161.4(4) . .
O2 Mo1 O9 92.1(5) . .
O19 Mo1 O9 82.8(4) . .
O31 Mo1 O7 172.4(4) . .
O13 Mo1 O7 85.1(4) . .
O2 Mo1 O7 83.7(5) . .
O19 Mo1 O7 82.4(4) . .
O9 Mo1 O7 77.6(4) . .
O16 Mo2 O26 104.7(5) . .
O16 Mo2 O10 103.1(5) . .
O26 Mo2 O10 100.2(5) . .
O16 Mo2 O6 98.6(5) . .
O26 Mo2 O6 150.1(4) . .
O10 Mo2 O6 92.3(4) . .
O16 Mo2 O21 98.5(5) . .
O26 Mo2 O21 85.5(4) . .
O10 Mo2 O21 155.3(4) . .
O6 Mo2 O21 72.7(4) . .
O16 Mo2 O17 170.2(5) . .
O26 Mo2 O17 85.2(4) . .
O10 Mo2 O17 74.6(4) . .
O6 Mo2 O17 72.1(3) . .
O21 Mo2 O17 82.1(3) . .
O37 Mo3 O19 106.3(5) . .
O37 Mo3 O4 102.6(5) . .
O19 Mo3 O4 99.8(4) . .
O37 Mo3 O6 94.8(5) . .
O19 Mo3 O6 152.0(4) . .
O4 Mo3 O6 93.1(4) . .
O37 Mo3 O25 95.4(5) . .
O19 Mo3 O25 86.2(4) . .
O4 Mo3 O25 158.4(4) . .
O6 Mo3 O25 73.5(4) . .
O37 Mo3 O17 167.8(4) . .
O19 Mo3 O17 85.8(4) . .
O4 Mo3 O17 76.4(4) . .
O6 Mo3 O17 73.2(3) . .
O25 Mo3 O17 83.5(3) . .
O39 Mo4 O14 99.7(6) . .
O39 Mo4 O13 101.4(5) . .
O14 Mo4 O13 91.3(5) . .
O39 Mo4 O27 99.0(5) . .
O14 Mo4 O27 91.9(6) . .
O13 Mo4 O27 158.5(4) . .
O39 Mo4 O34 95.9(5) . .
O14 Mo4 O34 164.0(5) . .
O13 Mo4 O34 89.3(4) . .
O27 Mo4 O34 82.0(4) . .
O39 Mo4 O15 170.8(5) . .
O14 Mo4 O15 85.5(5) . .
O13 Mo4 O15 86.0(4) . .
O27 Mo4 O15 73.0(4) . .
O34 Mo4 O15 78.6(4) . .
O24 Mo5 O34 105.2(5) . .
O24 Mo5 O18 106.4(5) . .
O34 Mo5 O18 94.3(5) . .
O24 Mo5 O4 95.0(5) . .
O34 Mo5 O4 91.1(4) . .
O18 Mo5 O4 155.5(4) . .
O24 Mo5 O10 95.6(5) . .
O34 Mo5 O10 156.7(4) . .
O18 Mo5 O10 89.6(4) . .
O4 Mo5 O10 76.5(4) . .
O24 Mo5 O17 162.0(4) . .
O34 Mo5 O17 86.6(4) . .
O18 Mo5 O17 85.7(4) . .
O4 Mo5 O17 70.8(3) . .
O10 Mo5 O17 70.7(3) . .
O40 Mo6 O3 98.0(6) . .
O40 Mo6 O11 102.1(6) . .
O3 Mo6 O11 93.3(6) . .
O40 Mo6 O26 95.4(5) . .
O3 Mo6 O26 165.9(5) . .
O11 Mo6 O26 88.3(4) . .
O40 Mo6 O30 95.1(5) . .
O3 Mo6 O30 92.0(6) . .
O11 Mo6 O30 161.1(4) . .
O26 Mo6 O30 82.3(4) . .
O40 Mo6 O5 173.1(5) . .
O3 Mo6 O5 83.8(5) . .
O11 Mo6 O5 84.4(4) . .
O26 Mo6 O5 82.5(4) . .
O30 Mo6 O5 78.2(4) . .
O38 Mo7 O11 102.1(6) . .
O38 Mo7 O8 100.5(6) . .
O11 Mo7 O8 91.1(5) . .
O38 Mo7 O27 98.5(5) . .
O11 Mo7 O27 158.5(4) . .
O8 Mo7 O27 91.4(6) . .
O38 Mo7 O18 95.4(5) . .
O11 Mo7 O18 89.0(4) . .
O8 Mo7 O18 163.7(5) . .
O27 Mo7 O18 82.8(4) . .
O38 Mo7 O15 170.1(5) . .
O11 Mo7 O15 85.8(4) . .
O8 Mo7 O15 85.2(5) . .
O27 Mo7 O15 73.1(4) . .
O18 Mo7 O15 78.5(4) . .
O23 Mo8 O20 102.8(5) . .
O23 Mo8 O29 104.3(6) . .
O20 Mo8 O29 105.2(5) . .
O23 Mo8 O6 98.7(5) . .
O20 Mo8 O6 97.3(5) . .
O29 Mo8 O6 143.0(4) . .
O23 Mo8 O25 88.2(5) . .
O20 Mo8 O25 164.9(5) . .
O29 Mo8 O25 81.5(4) . .
O6 Mo8 O25 70.5(3) . .
O23 Mo8 O21 166.4(5) . .
O20 Mo8 O21 85.3(4) . .
O29 Mo8 O21 83.6(4) . .
O6 Mo8 O21 69.2(3) . .
O25 Mo8 O21 82.0(3) . .
O36 Mo9 O35 101.1(7) . .
O36 Mo9 O1 101.6(6) . .
O35 Mo9 O1 99.0(6) . .
O36 Mo9 O29 96.8(5) . .
O35 Mo9 O29 98.3(5) . .
O1 Mo9 O29 151.7(5) . .
O36 Mo9 O33 96.3(5) . .
O35 Mo9 O33 162.5(6) . .
O1 Mo9 O33 76.4(5) . .
O29 Mo9 O33 80.4(4) . .
O36 Mo9 O22 169.5(5) . .
O35 Mo9 O22 89.4(5) . .
O1 Mo9 O22 77.1(5) . .
O29 Mo9 O22 80.9(4) . .
O33 Mo9 O22 73.2(3) . .
O36 Mo9 Ca1 129.7(5) . .
O35 Mo9 Ca1 121.7(5) . .
O1 Mo9 Ca1 50.4(4) . .
O29 Mo9 Ca1 101.4(3) . .
O33 Mo9 Ca1 42.8(2) . .
O22 Mo9 Ca1 41.9(2) . .
O5 P1 O7 108.7(6) . .
O5 P1 O15 112.0(6) . .
O7 P1 O15 110.7(6) . .
O5 P1 O17 109.7(6) . .
O7 P1 O17 109.2(6) . .
O15 P1 O17 106.5(6) . .
O5 P1 Ca1 54.8(4) . .
O7 P1 Ca1 54.2(4) . .
O15 P1 Ca1 124.7(4) . .
O17 P1 Ca1 128.8(5) . .
O22 Ca1 O22 81.3(4) 7_575 .
O22 Ca1 O33 66.9(3) 7_575 7_575
O22 Ca1 O33 116.7(4) . 7_575
O22 Ca1 O33 116.7(4) 7_575 .
O22 Ca1 O33 66.9(3) . .
O33 Ca1 O33 80.4(4) 7_575 .
O22 Ca1 O7 102.4(3) 7_575 7_575
O22 Ca1 O7 168.5(4) . 7_575
O33 Ca1 O7 74.6(3) 7_575 7_575
O33 Ca1 O7 119.4(3) . 7_575
O22 Ca1 O7 168.5(4) 7_575 .
O22 Ca1 O7 102.4(3) . .
O33 Ca1 O7 119.4(3) 7_575 .
O33 Ca1 O7 74.6(3) . .
O7 Ca1 O7 71.9(4) 7_575 .
O22 Ca1 O5 116.7(4) 7_575 .
O22 Ca1 O5 71.7(3) . .
O33 Ca1 O5 171.6(3) 7_575 .
O33 Ca1 O5 103.4(3) . .
O7 Ca1 O5 97.1(3) 7_575 .
O7 Ca1 O5 55.6(3) . .
O22 Ca1 O5 71.7(3) 7_575 7_575
O22 Ca1 O5 116.7(4) . 7_575
O33 Ca1 O5 103.5(3) 7_575 7_575
O33 Ca1 O5 171.6(3) . 7_575
O7 Ca1 O5 55.6(3) 7_575 7_575
O7 Ca1 O5 97.1(3) . 7_575
O5 Ca1 O5 71.8(4) . 7_575
O22 Ca1 O1 59.5(3) 7_575 .
O22 Ca1 O1 59.5(3) . .
O33 Ca1 O1 57.2(3) 7_575 .
O33 Ca1 O1 57.2(3) . .
O7 Ca1 O1 131.8(3) 7_575 .
O7 Ca1 O1 131.8(3) . .
O5 Ca1 O1 131.1(3) . .
O5 Ca1 O1 131.1(3) 7_575 .
O22 Ca1 P1 87.9(3) 7_575 7_575
O22 Ca1 P1 143.4(3) . 7_575
O33 Ca1 P1 90.2(2) 7_575 7_575
O33 Ca1 P1 146.6(3) . 7_575
O7 Ca1 P1 28.0(2) 7_575 7_575
O7 Ca1 P1 82.6(3) . 7_575
O5 Ca1 P1 82.5(2) . 7_575
O5 Ca1 P1 27.7(2) 7_575 7_575
O1 Ca1 P1 139.96(12) . 7_575
O22 Ca1 P1 143.4(3) 7_575 .
O22 Ca1 P1 87.9(3) . .
O33 Ca1 P1 146.6(3) 7_575 .
O33 Ca1 P1 90.2(2) . .
O7 Ca1 P1 82.6(3) 7_575 .
O7 Ca1 P1 28.0(2) . .
O5 Ca1 P1 27.7(2) . .
O5 Ca1 P1 82.5(2) 7_575 .
O1 Ca1 P1 139.96(12) . .
P1 Ca1 P1 80.1(2) 7_575 .
O22 Ca1 Mo9 83.8(3) 7_575 .
O22 Ca1 Mo9 39.4(3) . .
O33 Ca1 Mo9 82.4(2) 7_575 .
O33 Ca1 Mo9 37.8(2) . .
O7 Ca1 Mo9 151.1(3) 7_575 .
O7 Ca1 Mo9 106.1(2) . .
O5 Ca1 Mo9 105.3(2) . .
O5 Ca1 Mo9 149.4(3) 7_575 .
O1 Ca1 Mo9 30.64(4) . .
P1 Ca1 Mo9 170.55(13) 7_575 .
P1 Ca1 Mo9 109.32(11) . .
O33 P2 O9 112.4(5) . .
O33 P2 O25 108.9(6) . .
O9 P2 O25 112.3(5) . .
O33 P2 O12 107.5(6) . .
O9 P2 O12 108.0(6) . .
O25 P2 O12 107.4(6) . .
O22 P3 O30 112.2(6) . .
O22 P3 O21 109.2(5) . .
O30 P3 O21 111.5(6) . .
O22 P3 O32 110.4(6) . .
O30 P3 O32 105.5(6) . .
O21 P3 O32 107.9(5) . .
Mo9 O1 Mo9 161.9(9) . 7_575
Mo9 O1 Ca1 99.0(4) . .
Mo9 O1 Ca1 99.0(4) 7_575 .
Mo1 O2 Mo1 170.3(9) . 7_575
Mo6 O3 Mo6 169.4(9) . 7_575
Mo3 O4 Mo5 122.1(5) . .
P1 O5 Mo6 129.9(6) . .
P1 O5 Ca1 97.5(5) . .
Mo6 O5 Ca1 132.3(4) . .
Mo8 O6 Mo2 112.2(4) . .
Mo8 O6 Mo3 111.0(4) . .
Mo2 O6 Mo3 116.3(4) . .
P1 O7 Mo1 130.4(5) . .
P1 O7 Ca1 97.9(5) . .
Mo1 O7 Ca1 131.5(4) . .
Mo7 O8 Mo7 172.6(9) . 7_575
P2 O9 Mo1 134.4(6) . .
Mo2 O10 Mo5 124.0(5) . .
Mo7 O11 Mo6 159.1(6) . .
Mo1 O13 Mo4 157.9(6) . .
Mo4 O14 Mo4 173.2(9) . 7_575
P1 O15 Mo7 127.7(6) . .
P1 O15 Mo4 128.5(6) . .
Mo7 O15 Mo4 95.8(3) . .
P1 O17 Mo3 126.8(5) . .
P1 O17 Mo5 120.6(6) . .
Mo3 O17 Mo5 89.8(3) . .
P1 O17 Mo2 125.7(5) . .
Mo3 O17 Mo2 93.7(3) . .
Mo5 O17 Mo2 89.6(3) . .
Mo5 O18 Mo7 141.8(6) . .
Mo3 O19 Mo1 148.2(5) . .
P3 O21 Mo2 135.8(6) . .
P3 O21 Mo8 123.6(5) . .
Mo2 O21 Mo8 98.4(3) . .
P3 O22 Mo9 123.2(5) . .
P3 O22 Ca1 131.7(6) . .
Mo9 O22 Ca1 98.7(4) . .
P2 O25 Mo3 134.8(6) . .
P2 O25 Mo8 125.1(5) . .
Mo3 O25 Mo8 97.9(3) . .
Mo2 O26 Mo6 149.1(6) . .
Mo7 O27 Mo4 118.1(5) . .
Mo8 O29 Mo9 160.2(6) . .
P3 O30 Mo6 132.7(6) . .
Mo1 O31 Fe1 158.2(6) . 1_554
P3 O32 Fe1 132.9(6) . .
P2 O33 Mo9 126.7(5) . .
P2 O33 Ca1 125.9(6) . .
Mo9 O33 Ca1 99.4(3) . .
Mo5 O34 Mo4 142.3(6) . .
N2 N1 C2 108.1(14) . .
N2 N1 C1 128.6(14) . .
C2 N1 C1 123.2(13) . .
N2 C3 N3 108.4(15) . .
C5 C1 N1 115.5(17) . .
N3 C2 N1 107.3(15) . .
C2 N3 C3 108.2(16) . .
C3 N2 N1 108.0(16) . .
C4 C5 C1 119(3) . .
C5 C4 C4 117(4) . 5_566

loop_
_geom_bond_atom_site_label_1
_geom_bond_atom_site_label_2
_geom_bond_distance
_geom_bond_site_symmetry_2
O42 Fe1 1.89(4) .
Fe1 O32 1.918(12) .
Fe1 O31 2.272(12) 1_556
Mo1 O31 1.678(10) .
Mo1 O13 1.856(10) .
Mo1 O2 1.8643(17) .
Mo1 O19 2.020(9) .
Mo1 O9 2.040(10) .
Mo1 O7 2.236(9) .
Mo2 O16 1.664(10) .
Mo2 O26 1.778(10) .
Mo2 O10 1.798(10) .
Mo2 O6 2.052(9) .
Mo2 O21 2.139(9) .
Mo2 O17 2.434(9) .
Mo3 O37 1.663(10) .
Mo3 O19 1.782(10) .
Mo3 O4 1.795(10) .
Mo3 O6 2.071(9) .
Mo3 O25 2.148(9) .
Mo3 O17 2.367(9) .
Mo4 O39 1.671(11) .
Mo4 O14 1.8709(15) .
Mo4 O13 1.892(10) .
Mo4 O27 1.990(11) .
Mo4 O34 2.059(10) .
Mo4 O15 2.304(10) .
Mo5 O24 1.684(11) .
Mo5 O34 1.789(11) .
Mo5 O18 1.801(10) .
Mo5 O4 2.062(10) .
Mo5 O10 2.072(10) .
Mo5 O17 2.419(9) .
Mo6 O40 1.667(11) .
Mo6 O3 1.8574(19) .
Mo6 O11 1.872(11) .
Mo6 O26 2.019(10) .
Mo6 O30 2.048(12) .
Mo6 O5 2.248(10) .
Mo7 O38 1.680(11) .
Mo7 O11 1.865(11) .
Mo7 O8 1.8747(16) .
Mo7 O27 1.992(12) .
Mo7 O18 2.051(10) .
Mo7 O15 2.299(10) .
Mo8 O23 1.671(11) .
Mo8 O20 1.706(11) .
Mo8 O29 1.842(10) .
Mo8 O6 2.025(10) .
Mo8 O25 2.327(9) .
Mo8 O21 2.329(9) .
Mo9 O36 1.678(13) .
Mo9 O35 1.714(12) .
Mo9 O1 1.876(3) .
Mo9 O29 1.964(10) .
Mo9 O33 2.258(9) .
Mo9 O22 2.334(11) .
Mo9 Ca1 3.636(4) .
P1 O5 1.505(11) .
P1 O7 1.518(11) .
P1 O15 1.533(11) .
P1 O17 1.591(10) .
P1 Ca1 3.208(7) .
Ca1 O22 2.458(9) 7_575
Ca1 O22 2.458(9) .
Ca1 O33 2.505(10) 7_575
Ca1 O33 2.506(10) .
Ca1 O7 2.626(9) 7_575
Ca1 O7 2.626(9) .
Ca1 O5 2.643(10) .
Ca1 O5 2.643(10) 7_575
Ca1 O1 2.835(15) .
Ca1 P1 3.208(7) 7_575
P2 O33 1.521(9) .
P2 O9 1.519(10) .
P2 O25 1.545(10) .
P2 O12 1.556(10) .
P3 O22 1.495(10) .
P3 O30 1.525(11) .
P3 O21 1.547(9) .
P3 O32 1.573(10) .
O1 Mo9 1.876(3) 7_575
O2 Mo1 1.8643(17) 7_575
O3 Mo6 1.8575(18) 7_575
O8 Mo7 1.8747(16) 7_575
O14 Mo4 1.8710(15) 7_575
O31 Fe1 2.272(12) 1_554
N1 N2 1.349(18) .
N1 C2 1.36(2) .
N1 C1 1.51(2) .
C3 N2 1.28(2) .
C3 N3 1.39(2) .
C1 C5 1.47(3) .
C2 N3 1.29(2) .
C5 C4 1.43(4) .
C4 C4 1.52(5) 5_566

loop_
_geom_hbond_atom_site_label_D
_geom_hbond_atom_site_label_H
_geom_hbond_atom_site_label_A
_geom_hbond_distance_DH
_geom_hbond_distance_HA
_geom_hbond_distance_DA
_geom_hbond_angle_DHA
_geom_hbond_site_symmetry_A
N2 H2A O40 0.86 2.52 3.33(2) 157.7 .
O2W H2WA O1W 0.85 2.12 2.81(6) 138.8 .
O42 H42A O23 0.85 3.06 3.12(3) 86.1 2_565
O42 H42B O9 0.85 3.18 3.47(4) 103.3 1_556
N3 H3A O36 0.86 2.60 3.19(2) 126.9 2_565
N3 H3A O29 0.86 2.64 3.49(2) 166.0 2_565
O2W H2WA O31 0.85 2.63 3.08(2) 114.6 7_576
O2W H2WB O42 0.85 2.61 3.19(5) 126.6 7_575
O1W H1WA O13 0.85 2.80 3.28(3) 117.5 1_556
O1W H1WB O31 0.85 2.43 3.24(3) 158.5 7_576

loop_
_platon_squeeze_void_nr
_platon_squeeze_void_average_x
_platon_squeeze_void_average_y
_platon_squeeze_void_average_z
_platon_squeeze_void_volume
_platon_squeeze_void_count_electrons
1 0.406 0.750 -0.059 368.5 214.3
2 0.594 0.250 0.059 368.4 219.5
3 0.094 0.250 0.441 368.6 219.2
4 0.906 0.750 0.559 368.5 214.6
